data_4120001
loop_
_publ_author_name
'Jenny Y. Yang'
'Stuart E. Smith'
'Tianbiao Liu'
'William G. Dougherty'
'Wesley A. Hoffert'
'W. Scott Kassel'
'M. Rakowski DuBois'
'Daniel L. DuBois'
'R. Morris Bullock'

_publ_contact_author
; 
Tianbiao Leo Liu 
Pacific Northwest National Laboratory 
Richland, WA, 99354 
USA 
;
_publ_contact_author_email Tianbiao.Liu@pnl.gov
_publ_section_title
;
 Two Pathways for Electrocatalytic Oxidation of Hydrogen by a Nickel
 Bis(diphosphine) Complex with Pendant Amines in the Second Coordination
 Sphere
;
_journal_name_full 'Journal of the American Chemical Society'
_journal_page_first 9700
_journal_page_last 9712
_journal_paper_doi 10.1021/ja400705a
_journal_volume 135
_journal_year 2013
_chemical_formula_sum 'C36 H72 B F4 N3 Ni0.75 P3'
_chemical_formula_weight 770.72
_chemical_name_systematic
; 
 ? 
;
_space_group_IT_number 220
_symmetry_cell_setting cubic
_symmetry_space_group_name_Hall 'I -4bd 2c 3'
_symmetry_space_group_name_H-M 'I -4 3 d'
_atom_sites_solution_hydrogens geom
_atom_sites_solution_primary direct
_atom_sites_solution_secondary difmap
_audit_creation_method SHELXL-97
_cell_angle_alpha 90.00
_cell_angle_beta 90.00
_cell_angle_gamma 90.00
_cell_formula_units_Z 16
_cell_length_a 25.7955(8)
_cell_length_b 25.7955(8)
_cell_length_c 25.7955(8)
_cell_measurement_reflns_used 9857
_cell_measurement_temperature 100(2)
_cell_measurement_theta_max 26.45
_cell_measurement_theta_min 2.23
_cell_volume 17164.5(9)
_computing_cell_refinement 'Bruker SAINT'
_computing_data_collection 'Bruker APEX2'
_computing_data_reduction 'Bruker SAINT'
_computing_molecular_graphics 'Bruker SHELXTL'
_computing_publication_material 'Bruker SHELXTL'
_computing_structure_refinement 'SHELXL-97 (Sheldrick, 2008)'
_computing_structure_solution 'SHELXS-97 (Sheldrick, 2008)'
_diffrn_ambient_temperature 100(2)
_diffrn_measured_fraction_theta_full 0.999
_diffrn_measured_fraction_theta_max 0.999
_diffrn_measurement_device_type 'Bruker APEX-II CCD'
_diffrn_measurement_method '\f and \w scans'
_diffrn_radiation_monochromator graphite
_diffrn_radiation_source 'fine-focus sealed tube'
_diffrn_radiation_type MoK\a
_diffrn_radiation_wavelength 0.71073
_diffrn_reflns_av_R_equivalents 0.0688
_diffrn_reflns_av_sigmaI/netI 0.0163
_diffrn_reflns_limit_h_max 34
_diffrn_reflns_limit_h_min -34
_diffrn_reflns_limit_k_max 34
_diffrn_reflns_limit_k_min -34
_diffrn_reflns_limit_l_max 34
_diffrn_reflns_limit_l_min -34
_diffrn_reflns_number 141922
_diffrn_reflns_theta_full 28.48
_diffrn_reflns_theta_max 28.48
_diffrn_reflns_theta_min 1.93
_exptl_absorpt_coefficient_mu 0.502
_exptl_absorpt_correction_T_max 0.9468
_exptl_absorpt_correction_T_min 0.6606
_exptl_absorpt_correction_type multi-scan
_exptl_absorpt_process_details 'SADABS; (Sheldrick, 2006)'
_exptl_crystal_colour yellow
_exptl_crystal_density_diffrn 1.193
_exptl_crystal_description block
_exptl_crystal_F_000 6656
_exptl_crystal_size_max 0.90
_exptl_crystal_size_mid 0.12
_exptl_crystal_size_min 0.11
_refine_diff_density_max 1.098
_refine_diff_density_min -1.154
_refine_diff_density_rms 0.128
_refine_ls_abs_structure_details 'Flack H D (1983), Acta Cryst. A39, 876-881'
_refine_ls_abs_structure_Flack 0.07(3)
_refine_ls_extinction_method none
_refine_ls_goodness_of_fit_ref 2.004
_refine_ls_hydrogen_treatment riding
_refine_ls_matrix_type full
_refine_ls_number_parameters 166
_refine_ls_number_reflns 3623
_refine_ls_number_restraints 174
_refine_ls_restrained_S_all 1.969
_refine_ls_R_factor_all 0.0732
_refine_ls_R_factor_gt 0.0709
_refine_ls_shift/su_max 0.017
_refine_ls_shift/su_mean 0.001
_refine_ls_structure_factor_coef Fsqd
_refine_ls_weighting_details 'calc w=1/[\s^2^(Fo^2^)+(0.1000P)^2^+0.0000P] where P=(Fo^2^+2Fc^2^)/3'
_refine_ls_weighting_scheme calc
_refine_ls_wR_factor_gt 0.2234
_refine_ls_wR_factor_ref 0.2250
_reflns_number_gt 3479
_reflns_number_total 3623
_reflns_threshold_expression >2sigma(I)
_cod_data_source_file ja400705a_si_003.cif
_cod_data_source_block jy
_cod_database_code 4120001

loop_
_symmetry_equiv_pos_as_xyz
'x, y, z'
'-x+1/2, -y, z+1/2'
'-x, y+1/2, -z+1/2'
'x+1/2, -y+1/2, -z'
'z, x, y'
'z+1/2, -x+1/2, -y'
'-z+1/2, -x, y+1/2'
'-z, x+1/2, -y+1/2'
'y, z, x'
'-y, z+1/2, -x+1/2'
'y+1/2, -z+1/2, -x'
'-y+1/2, -z, x+1/2'
'y+1/4, x+1/4, z+1/4'
'-y+1/4, -x+3/4, z+3/4'
'y+3/4, -x+1/4, -z+3/4'
'-y+3/4, x+3/4, -z+1/4'
'x+1/4, z+1/4, y+1/4'
'-x+3/4, z+3/4, -y+1/4'
'-x+1/4, -z+3/4, y+3/4'
'x+3/4, -z+1/4, -y+3/4'
'z+1/4, y+1/4, x+1/4'
'z+3/4, -y+1/4, -x+3/4'
'-z+3/4, y+3/4, -x+1/4'
'-z+1/4, -y+3/4, x+3/4'
'x+1/2, y+1/2, z+1/2'
'-x+1, -y+1/2, z+1'
'-x+1/2, y+1, -z+1'
'x+1, -y+1, -z+1/2'
'z+1/2, x+1/2, y+1/2'
'z+1, -x+1, -y+1/2'
'-z+1, -x+1/2, y+1'
'-z+1/2, x+1, -y+1'
'y+1/2, z+1/2, x+1/2'
'-y+1/2, z+1, -x+1'
'y+1, -z+1, -x+1/2'
'-y+1, -z+1/2, x+1'
'y+3/4, x+3/4, z+3/4'
'-y+3/4, -x+5/4, z+5/4'
'y+5/4, -x+3/4, -z+5/4'
'-y+5/4, x+5/4, -z+3/4'
'x+3/4, z+3/4, y+3/4'
'-x+5/4, z+5/4, -y+3/4'
'-x+3/4, -z+5/4, y+5/4'
'x+5/4, -z+3/4, -y+5/4'
'z+3/4, y+3/4, x+3/4'
'z+5/4, -y+3/4, -x+5/4'
'-z+5/4, y+5/4, -x+3/4'
'-z+3/4, -y+5/4, x+5/4'

loop_
_atom_site_label
_atom_site_type_symbol
_atom_site_fract_x
_atom_site_fract_y
_atom_site_fract_z
_atom_site_U_iso_or_equiv
_atom_site_adp_type
_atom_site_occupancy
_atom_site_symmetry_multiplicity
_atom_site_calc_flag
_atom_site_refinement_flags
_atom_site_disorder_group
Ni1 Ni 1.0000 0.7500 0.1250 0.0197(2) Uani 1 4 d S .
P1 P 0.99759(5) 0.80631(3) 0.06464(3) 0.0263(3) Uani 1 1 d . .
C1 C 0.99328(17) 0.87788(14) 0.06780(14) 0.0285(8) Uani 1 1 d . .
H1 H 0.9892 0.8911 0.0316 0.034 Uiso 1 1 calc R .
C2 C 1.04167(16) 0.90240(16) 0.09065(18) 0.0342(9) Uani 1 1 d . .
H2A H 1.0721 0.8936 0.0689 0.041 Uiso 1 1 calc R .
H2B H 1.0478 0.8885 0.1259 0.041 Uiso 1 1 calc R .
C4 C 0.9892(2) 0.9762(2) 0.1259(2) 0.0579(15) Uani 1 1 d . .
H4A H 0.9855 1.0144 0.1269 0.070 Uiso 1 1 calc R .
H4B H 0.9943 0.9637 0.1618 0.070 Uiso 1 1 calc R .
C6 C 0.94539(17) 0.89343(16) 0.0981(2) 0.0389(9) Uani 1 1 d . .
H6A H 0.9469 0.8776 0.1330 0.047 Uiso 1 1 calc R .
H6B H 0.9142 0.8798 0.0803 0.047 Uiso 1 1 calc R .
C5 C 0.9406(2) 0.95243(19) 0.1036(3) 0.0515(13) Uani 1 1 d . .
H5A H 0.9336 0.9678 0.0691 0.062 Uiso 1 1 calc R .
H5B H 0.9108 0.9606 0.1264 0.062 Uiso 1 1 calc R .
C3 C 1.03526(19) 0.9619(2) 0.0933(2) 0.0506(14) Uani 1 1 d . .
H3A H 1.0669 0.9775 0.1083 0.061 Uiso 1 1 calc R .
H3B H 1.0307 0.9759 0.0578 0.061 Uiso 1 1 calc R .
B1 B 0.9406(2) 0.9406(2) 0.9406(2) 0.0378(17) Uani 1 3 d S .
F3 F 0.90217(13) 0.91989(16) 0.97198(13) 0.0598(9) Uani 1 1 d . .
F2 F 0.97187(11) 0.97187(11) 0.97187(11) 0.0478(12) Uani 1 3 d S .
N1A N 0.9614(4) 0.7458(4) -0.0174(4) 0.0304(19) Uani 0.462(6) 1 d PU 1
C7A C 1.0415(6) 0.8039(8) 0.0159(9) 0.034(3) Uani 0.462(6) 1 d PU 1
H7A1 H 1.0362 0.8344 -0.0069 0.040 Uiso 0.462(6) 1 calc PR 1
H7A2 H 1.0767 0.8066 0.0309 0.040 Uiso 0.462(6) 1 calc PR 1
C8A C 0.9503(5) 0.7937(5) 0.0148(5) 0.025(2) Uani 0.462(6) 1 d PU 1
H8A1 H 0.9158 0.7897 0.0313 0.030 Uiso 0.462(6) 1 calc PR 1
H8A2 H 0.9485 0.8241 -0.0085 0.030 Uiso 0.462(6) 1 calc PR 1
C9A C 0.9210(5) 0.7423(4) -0.0623(4) 0.0600(12) Uani 0.462(6) 1 d PDU 1
C11A C 0.9271(6) 0.7913(5) -0.0954(5) 0.0600(12) Uani 0.462(6) 1 d PDU 1
H11A H 0.9159 0.8216 -0.0754 0.090 Uiso 0.462(6) 1 calc PR 1
H11B H 0.9058 0.7881 -0.1267 0.090 Uiso 0.462(6) 1 calc PR 1
H11C H 0.9636 0.7954 -0.1053 0.090 Uiso 0.462(6) 1 calc PR 1
C10A C 0.8632(5) 0.7347(5) -0.0493(5) 0.0600(12) Uani 0.462(6) 1 d PDU 1
H10A H 0.8598 0.7089 -0.0215 0.090 Uiso 0.462(6) 1 calc PR 1
H10B H 0.8447 0.7225 -0.0802 0.090 Uiso 0.462(6) 1 calc PR 1
H10C H 0.8484 0.7677 -0.0378 0.090 Uiso 0.462(6) 1 calc PR 1
C12A C 0.9386(5) 0.6969(4) -0.0960(4) 0.0600(12) Uani 0.462(6) 1 d PDU 1
H12A H 0.9764 0.6939 -0.0945 0.090 Uiso 0.462(6) 1 calc PR 1
H12B H 0.9278 0.7028 -0.1319 0.090 Uiso 0.462(6) 1 calc PR 1
H12C H 0.9229 0.6647 -0.0831 0.090 Uiso 0.462(6) 1 calc PR 1
N1B N 0.9370(4) 0.7491(3) -0.0096(4) 0.038(2) Uani 0.538(6) 1 d PU 2
C7B C 1.0590(5) 0.7997(7) 0.0170(8) 0.034(3) Uani 0.538(6) 1 d PU 2
H7B1 H 1.0572 0.8277 -0.0092 0.040 Uiso 0.538(6) 1 calc PR 2
H7B2 H 1.0910 0.8051 0.0375 0.040 Uiso 0.538(6) 1 calc PR 2
C8B C 0.9313(4) 0.7966(5) 0.0241(5) 0.029(2) Uani 0.538(6) 1 d PU 2
H8B1 H 0.9017 0.7922 0.0481 0.034 Uiso 0.538(6) 1 calc PR 2
H8B2 H 0.9247 0.8275 0.0022 0.034 Uiso 0.538(6) 1 calc PR 2
C9B C 0.8853(5) 0.7522(4) -0.0473(4) 0.0600(12) Uani 0.538(6) 1 d PDU 2
C11B C 0.8973(5) 0.7945(4) -0.0857(4) 0.0600(12) Uani 0.538(6) 1 d PDU 2
H11D H 0.8673 0.7999 -0.1083 0.090 Uiso 0.538(6) 1 calc PR 2
H11E H 0.9274 0.7844 -0.1067 0.090 Uiso 0.538(6) 1 calc PR 2
H11F H 0.9051 0.8267 -0.0671 0.090 Uiso 0.538(6) 1 calc PR 2
C10B C 0.8365(5) 0.7628(4) -0.0192(4) 0.0600(12) Uani 0.538(6) 1 d PDU 2
H10D H 0.8397 0.7956 -0.0003 0.090 Uiso 0.538(6) 1 calc PR 2
H10E H 0.8297 0.7347 0.0054 0.090 Uiso 0.538(6) 1 calc PR 2
H10F H 0.8079 0.7652 -0.0441 0.090 Uiso 0.538(6) 1 calc PR 2
C12B C 0.8831(5) 0.7000(4) -0.0736(4) 0.0600(12) Uani 0.538(6) 1 d PDU 2
H12D H 0.8519 0.6979 -0.0951 0.090 Uiso 0.538(6) 1 calc PR 2
H12E H 0.8822 0.6726 -0.0473 0.090 Uiso 0.538(6) 1 calc PR 2
H12F H 0.9139 0.6955 -0.0954 0.090 Uiso 0.538(6) 1 calc PR 2

loop_
_atom_site_aniso_label
_atom_site_aniso_U_11
_atom_site_aniso_U_22
_atom_site_aniso_U_33
_atom_site_aniso_U_23
_atom_site_aniso_U_13
_atom_site_aniso_U_12
Ni1 0.0231(3) 0.0231(3) 0.0129(4) 0.000 0.000 0.000
P1 0.0440(5) 0.0195(4) 0.0156(4) -0.0009(3) -0.0056(4) -0.0066(4)
C1 0.042(2) 0.0182(14) 0.0255(16) -0.0002(12) -0.0085(14) -0.0065(14)
C2 0.0308(18) 0.0287(18) 0.043(2) -0.0127(16) -0.0070(17) -0.0047(14)
C4 0.074(4) 0.036(2) 0.063(3) -0.031(2) -0.022(3) 0.011(2)
C6 0.033(2) 0.032(2) 0.052(3) 0.0011(19) -0.0028(18) -0.0014(16)
C5 0.043(2) 0.034(2) 0.078(4) -0.016(2) -0.008(2) 0.0128(19)
C3 0.041(2) 0.034(2) 0.077(4) -0.027(2) -0.025(2) 0.0070(19)
B1 0.0378(17) 0.0378(17) 0.0378(17) 0.0000(19) 0.0000(19) 0.0000(19)
F3 0.0412(16) 0.085(2) 0.0531(18) 0.0086(16) -0.0026(14) -0.0220(16)
F2 0.0478(12) 0.0478(12) 0.0478(12) -0.0072(11) -0.0072(11) -0.0072(11)
N1A 0.044(5) 0.014(3) 0.034(4) 0.000(3) -0.015(4) 0.006(4)
C7A 0.048(8) 0.017(3) 0.036(2) -0.006(2) 0.037(7) 0.006(5)
C8A 0.038(7) 0.014(4) 0.022(5) -0.002(3) -0.019(5) -0.003(5)
C9A 0.084(3) 0.049(2) 0.046(2) -0.0001(15) -0.035(2) -0.011(2)
C11A 0.084(3) 0.049(2) 0.046(2) -0.0001(15) -0.035(2) -0.011(2)
C10A 0.084(3) 0.049(2) 0.046(2) -0.0001(15) -0.035(2) -0.011(2)
C12A 0.084(3) 0.049(2) 0.046(2) -0.0001(15) -0.035(2) -0.011(2)
N1B 0.057(5) 0.018(3) 0.040(4) 0.004(3) -0.030(4) -0.011(4)
C7B 0.048(8) 0.017(3) 0.036(2) -0.006(2) 0.037(7) 0.006(5)
C8B 0.030(5) 0.032(4) 0.024(4) 0.005(3) -0.005(4) -0.004(4)
C9B 0.084(3) 0.049(2) 0.046(2) -0.0001(15) -0.035(2) -0.011(2)
C11B 0.084(3) 0.049(2) 0.046(2) -0.0001(15) -0.035(2) -0.011(2)
C10B 0.084(3) 0.049(2) 0.046(2) -0.0001(15) -0.035(2) -0.011(2)
C12B 0.084(3) 0.049(2) 0.046(2) -0.0001(15) -0.035(2) -0.011(2)

loop_
_atom_type_symbol
_atom_type_description
_atom_type_scat_dispersion_real
_atom_type_scat_dispersion_imag
_atom_type_scat_source
C C 0.0033 0.0016 'International Tables Vol C Tables 4.2.6.8 and 6.1.1.4'
H H 0.0000 0.0000 'International Tables Vol C Tables 4.2.6.8 and 6.1.1.4'
B B 0.0013 0.0007 'International Tables Vol C Tables 4.2.6.8 and 6.1.1.4'
N N 0.0061 0.0033 'International Tables Vol C Tables 4.2.6.8 and 6.1.1.4'
F F 0.0171 0.0103 'International Tables Vol C Tables 4.2.6.8 and 6.1.1.4'
P P 0.1023 0.0942 'International Tables Vol C Tables 4.2.6.8 and 6.1.1.4'
Ni Ni 0.3393 1.1124 'International Tables Vol C Tables 4.2.6.8 and 6.1.1.4'

loop_
_geom_angle_atom_site_label_1
_geom_angle_atom_site_label_2
_geom_angle_atom_site_label_3
_geom_angle
_geom_angle_site_symmetry_1
_geom_angle_site_symmetry_3
P1 Ni1 P1 122.29(3) 39_464 26_664
P1 Ni1 P1 86.07(4) 39_464 16_645
P1 Ni1 P1 122.29(3) 26_664 16_645
P1 Ni1 P1 122.29(3) 39_464 .
P1 Ni1 P1 86.07(4) 26_664 .
P1 Ni1 P1 122.29(3) 16_645 .
C7A P1 C8A 85.2(9) . .
C7A P1 C1 96.3(7) . .
C8A P1 C1 99.9(4) . .
C7A P1 C8B 100.2(8) . .
C8A P1 C8B 15.2(5) . .
C1 P1 C8B 95.5(4) . .
C7A P1 C7B 10.5(12) . .
C8A P1 C7B 94.7(7) . .
C1 P1 C7B 99.1(5) . .
C8B P1 C7B 109.8(7) . .
C7A P1 Ni1 119.9(7) . .
C8A P1 Ni1 114.7(4) . .
C1 P1 Ni1 130.50(13) . .
C8B P1 Ni1 108.6(4) . .
C7B P1 Ni1 111.5(5) . .
C6 C1 C2 111.1(3) . .
C6 C1 P1 109.6(3) . .
C2 C1 P1 112.5(3) . .
C6 C1 H1 107.8 . .
C2 C1 H1 107.8 . .
P1 C1 H1 107.8 . .
C1 C2 C3 110.1(3) . .
C1 C2 H2A 109.6 . .
C3 C2 H2A 109.6 . .
C1 C2 H2B 109.7 . .
C3 C2 H2B 109.7 . .
H2A C2 H2B 108.2 . .
C3 C4 C5 110.1(4) . .
C3 C4 H4A 109.6 . .
C5 C4 H4A 109.6 . .
C3 C4 H4B 109.6 . .
C5 C4 H4B 109.6 . .
H4A C4 H4B 108.2 . .
C1 C6 C5 112.1(4) . .
C1 C6 H6A 109.2 . .
C5 C6 H6A 109.2 . .
C1 C6 H6B 109.2 . .
C5 C6 H6B 109.2 . .
H6A C6 H6B 107.9 . .
C4 C5 C6 111.8(4) . .
C4 C5 H5A 109.3 . .
C6 C5 H5A 109.3 . .
C4 C5 H5B 109.3 . .
C6 C5 H5B 109.3 . .
H5A C5 H5B 107.9 . .
C4 C3 C2 110.7(5) . .
C4 C3 H3A 109.5 . .
C2 C3 H3A 109.5 . .
C4 C3 H3B 109.5 . .
C2 C3 H3B 109.5 . .
H3A C3 H3B 108.1 . .
F2 B1 F3 107.4(4) . 5
F2 B1 F3 107.4(4) . 9
F3 B1 F3 111.5(3) 5 9
F2 B1 F3 107.4(4) . .
F3 B1 F3 111.5(3) 5 .
F3 B1 F3 111.5(3) 9 .
C8A N1A C9A 109.1(8) . .
C8A N1A C7A 111.2(12) . 26_664
C9A N1A C7A 109.4(10) . 26_664
N1A C7A P1 114.3(12) 26_664 .
N1A C7A H7A1 108.7 26_664 .
P1 C7A H7A1 108.7 . .
N1A C7A H7A2 108.7 26_664 .
P1 C7A H7A2 108.7 . .
H7A1 C7A H7A2 107.6 . .
N1A C8A P1 114.2(8) . .
N1A C8A H8A1 108.7 . .
P1 C8A H8A1 108.7 . .
N1A C8A H8A2 108.7 . .
P1 C8A H8A2 108.7 . .
H8A1 C8A H8A2 107.6 . .
N1A C9A C11A 107.3(8) . .
N1A C9A C12A 105.5(9) . .
C11A C9A C12A 106.6(9) . .
N1A C9A C10A 119.5(9) . .
C11A C9A C10A 109.1(9) . .
C12A C9A C10A 108.3(8) . .
C7B N1B C8B 116.3(12) 26_664 .
C7B N1B C9B 112.4(8) 26_664 .
C8B N1B C9B 102.8(9) . .
N1B C7B P1 115.0(10) 26_664 .
N1B C7B H7B1 108.5 26_664 .
P1 C7B H7B1 108.5 . .
N1B C7B H7B2 108.5 26_664 .
P1 C7B H7B2 108.5 . .
H7B1 C7B H7B2 107.5 . .
N1B C8B P1 108.5(8) . .
N1B C8B H8B1 110.0 . .
P1 C8B H8B1 110.0 . .
N1B C8B H8B2 110.0 . .
P1 C8B H8B2 110.0 . .
H8B1 C8B H8B2 108.4 . .
C11B C9B C10B 111.3(9) . .
C11B C9B C12B 111.0(8) . .
C10B C9B C12B 110.7(9) . .
C11B C9B N1B 104.8(8) . .
C10B C9B N1B 114.1(8) . .
C12B C9B N1B 104.6(8) . .
C9B C11B H11D 109.5 . .
C9B C11B H11E 109.5 . .
H11D C11B H11E 109.5 . .
C9B C11B H11F 109.5 . .
H11D C11B H11F 109.5 . .
H11E C11B H11F 109.5 . .
C9B C10B H10D 109.5 . .
C9B C10B H10E 109.5 . .
H10D C10B H10E 109.5 . .
C9B C10B H10F 109.5 . .
H10D C10B H10F 109.5 . .
H10E C10B H10F 109.5 . .
C9B C12B H12D 109.5 . .
C9B C12B H12E 109.5 . .
H12D C12B H12E 109.5 . .
C9B C12B H12F 109.5 . .
H12D C12B H12F 109.5 . .
H12E C12B H12F 109.5 . .

loop_
_geom_bond_atom_site_label_1
_geom_bond_atom_site_label_2
_geom_bond_distance
_geom_bond_site_symmetry_2
Ni1 P1 2.1302(8) 39_464
Ni1 P1 2.1302(8) 26_664
Ni1 P1 2.1302(8) 16_645
Ni1 P1 2.1303(8) .
P1 C7A 1.692(17) .
P1 C8A 1.802(11) .
P1 C1 1.851(4) .
P1 C8B 2.020(12) .
P1 C7B 2.013(12) .
C1 C6 1.516(7) .
C1 C2 1.518(5) .
C1 H1 1.0000 .
C2 C3 1.545(6) .
C2 H2A 0.9900 .
C2 H2B 0.9900 .
C4 C3 1.503(9) .
C4 C5 1.510(7) .
C4 H4A 0.9900 .
C4 H4B 0.9900 .
C6 C5 1.534(6) .
C6 H6A 0.9900 .
C6 H6B 0.9900 .
C5 H5A 0.9900 .
C5 H5B 0.9900 .
C3 H3A 0.9900 .
C3 H3B 0.9900 .
B1 F2 1.396(10) .
B1 F3 1.387(4) 5
B1 F3 1.387(4) 9
B1 F3 1.387(4) .
N1A C8A 1.517(14) .
N1A C9A 1.561(15) .
N1A C7A 1.55(2) 26_664
C7A N1A 1.55(2) 26_664
C7A H7A1 0.9900 .
C7A H7A2 0.9900 .
C8A H8A1 0.9900 .
C8A H8A2 0.9900 .
C9A C11A 1.533(13) .
C9A C12A 1.528(13) .
C9A C10A 1.540(14) .
C11A H11A 0.9800 .
C11A H11B 0.9800 .
C11A H11C 0.9800 .
C10A H10A 0.9800 .
C10A H10B 0.9800 .
C10A H10C 0.9800 .
C12A H12A 0.9800 .
C12A H12B 0.9800 .
C12A H12C 0.9800 .
N1B C7B 1.438(19) 26_664
N1B C8B 1.509(15) .
N1B C9B 1.650(14) .
C7B N1B 1.438(19) 26_664
C7B H7B1 0.9900 .
C7B H7B2 0.9900 .
C8B H8B1 0.9900 .
C8B H8B2 0.9900 .
C9B C11B 1.507(12) .
C9B C10B 1.478(13) .
C9B C12B 1.510(11) .
C11B H11D 0.9800 .
C11B H11E 0.9800 .
C11B H11F 0.9800 .
C10B H10D 0.9800 .
C10B H10E 0.9800 .
C10B H10F 0.9800 .
C12B H12D 0.9800 .
C12B H12E 0.9800 .
C12B H12F 0.9800 .

loop_
_geom_torsion_atom_site_label_1
_geom_torsion_atom_site_label_2
_geom_torsion_atom_site_label_3
_geom_torsion_atom_site_label_4
_geom_torsion
_geom_torsion_site_symmetry_1
_geom_torsion_site_symmetry_4
P1 Ni1 P1 C7A 75.9(9) 39_464 .
P1 Ni1 P1 C7A -50.3(9) 26_664 .
P1 Ni1 P1 C7A -176.4(9) 16_645 .
P1 Ni1 P1 C8A 175.0(5) 39_464 .
P1 Ni1 P1 C8A 48.9(5) 26_664 .
P1 Ni1 P1 C8A -77.3(5) 16_645 .
P1 Ni1 P1 C1 -55.1(2) 39_464 .
P1 Ni1 P1 C1 178.7(2) 26_664 .
P1 Ni1 P1 C1 52.5(2) 16_645 .
P1 Ni1 P1 C8B -170.0(4) 39_464 .
P1 Ni1 P1 C8B 63.9(4) 26_664 .
P1 Ni1 P1 C8B -62.3(4) 16_645 .
P1 Ni1 P1 C7B 68.9(6) 39_464 .
P1 Ni1 P1 C7B -57.3(6) 26_664 .
P1 Ni1 P1 C7B 176.6(6) 16_645 .
C7A P1 C1 C6 164.2(8) . .
C8A P1 C1 C6 77.9(6) . .
C8B P1 C1 C6 63.3(4) . .
C7B P1 C1 C6 174.4(7) . .
Ni1 P1 C1 C6 -57.0(3) . .
C7A P1 C1 C2 -71.7(8) . .
C8A P1 C1 C2 -157.9(6) . .
C8B P1 C1 C2 -172.6(4) . .
C7B P1 C1 C2 -61.5(7) . .
Ni1 P1 C1 C2 67.2(4) . .
C6 C1 C2 C3 -55.5(5) . .
P1 C1 C2 C3 -178.8(4) . .
C2 C1 C6 C5 53.2(5) . .
P1 C1 C6 C5 178.2(3) . .
C3 C4 C5 C6 56.0(7) . .
C1 C6 C5 C4 -53.5(7) . .
C5 C4 C3 C2 -58.9(6) . .
C1 C2 C3 C4 59.0(6) . .
C8A P1 C7A N1A -53.1(13) . 26_664
C1 P1 C7A N1A -152.5(12) . 26_664
C8B P1 C7A N1A -55.8(13) . 26_664
C7B P1 C7A N1A 101(7) . 26_664
Ni1 P1 C7A N1A 62.7(15) . 26_664
C9A N1A C8A P1 -174.4(8) . .
C7A N1A C8A P1 64.8(12) 26_664 .
C7A P1 C8A N1A 54.4(12) . .
C1 P1 C8A N1A 149.9(9) . .
C8B P1 C8A N1A -136(3) . .
C7B P1 C8A N1A 49.8(10) . .
Ni1 P1 C8A N1A -66.5(10) . .
C8A N1A C9A C11A 60.6(12) . .
C7A N1A C9A C11A -177.6(11) 26_664 .
C8A N1A C9A C12A 173.9(10) . .
C7A N1A C9A C12A -64.3(13) 26_664 .
C8A N1A C9A C10A -64.0(12) . .
C7A N1A C9A C10A 57.8(13) 26_664 .
C7A P1 C7B N1B -83(7) . 26_664
C8A P1 C7B N1B -57.6(13) . 26_664
C1 P1 C7B N1B -158.4(12) . 26_664
C8B P1 C7B N1B -59.1(14) . 26_664
Ni1 P1 C7B N1B 61.3(14) . 26_664
C7B N1B C8B P1 66.4(11) 26_664 .
C9B N1B C8B P1 -170.4(7) . .
C7A P1 C8B N1B 51.8(10) . .
C8A P1 C8B N1B 41(2) . .
C1 P1 C8B N1B 149.2(7) . .
C7B P1 C8B N1B 47.4(10) . .
Ni1 P1 C8B N1B -74.7(7) . .
C7B N1B C9B C11B -159.3(12) 26_664 .
C8B N1B C9B C11B 74.8(10) . .
C7B N1B C9B C10B 78.7(14) 26_664 .
C8B N1B C9B C10B -47.2(10) . .
C7B N1B C9B C12B -42.4(14) 26_664 .
C8B N1B C9B C12B -168.3(8) . .
